data_7209478
loop_
_publ_author_name
'Jeitschko, W.'
'Konrad, T.'

_publ_section_title
;
 The thorium transition metal borides Th2 T B10 (T = Fe, Co, Ni) with a
 structure very silmilar to that of Ca B6
;
_journal_name_full
;
Zeitschrift fuer Naturforschung, Teil B. Anorganische Chemie, Organische
 Chemie (42,1987-)
;
_journal_page_first 1195
_journal_page_last 1199
_journal_volume 50
_journal_year 1995
_chemical_formula_sum 'B10 Ni Th2'
_chemical_name_systematic 'Th2 Ni B10'
_space_group_IT_number 55
_symmetry_space_group_name_Hall '-P 2 2ab'
_symmetry_space_group_name_H-M 'P b a m'
_cell_angle_alpha 90
_cell_angle_beta 90
_cell_angle_gamma 90
_cell_formula_units_Z 2
_cell_length_a 5.646
_cell_length_b 11.204
_cell_length_c 4.173
_cell_volume 263.975
_citation_journal_id_ASTM ZNBSEN
_cod_data_source_file boron0-1_516.cif
_cod_data_source_block B10Ni1Th2
_cod_original_cell_volume 263.9747
_cod_original_formula_sum 'B10 Ni1 Th2'
_cod_database_code 7209478

loop_
_symmetry_equiv_pos_as_xyz
x,y,z
-x,-y,z
x+1/2,-y+1/2,-z
-x+1/2,y+1/2,-z
-x,-y,-z
x,y,-z
-x-1/2,y-1/2,z
x-1/2,-y-1/2,z

loop_
_atom_site_label
_atom_site_type_symbol
_atom_site_fract_x
_atom_site_fract_y
_atom_site_fract_z
_atom_site_occupancy
_atom_site_U_iso_or_equiv
Ni1 Ni 0 0 0 1 0.0
B1 B 0.203 0.1132 0.302 1 0.0
B4 B 0.376 0.0411 0 1 0.0
Th1 Th 0.19466 0.36386 0.5 1 0.0
B2 B 0.0353 0.1889 0 1 0.0
B3 B 0.3482 0.1976 0 1 0.0
